data_7121155
loop_
_publ_author_name
'Lau, Nathanael'
'Zakharov, Lev N.'
'Pluth, Michael D.'

_publ_section_title
;
 Modular tripodal receptors for the hydrosulfide (HS<sup>-</sup>) anion.
;
_journal_issue 19
_journal_name_full 'Chemical communications (Cambridge, England)'
_journal_page_first 2337
_journal_page_last 2340
_journal_paper_doi 10.1039/c7cc09405a
_journal_volume 54
_journal_year 2018
_chemical_formula_sum 'C30 H27 F9 N4 O3'
_chemical_formula_weight 662.55
_chemical_name_systematic N,N',N''-(nitrilotris(ethane-2,1-diyl))tris(4-(trifluoromethyl)benzamide)
_space_group_crystal_system triclinic
_space_group_IT_number 2
_space_group_name_Hall '-P 1'
_space_group_name_H-M_alt 'P -1'
_symmetry_space_group_name_Hall '-P 1'
_symmetry_space_group_name_H-M 'P -1'
_atom_sites_solution_hydrogens difmap
_audit_creation_method SHELXL-2014/7
_audit_update_record
;
2017-11-25 deposited with the CCDC.
2018-01-16 downloaded from the CCDC.
;
_cell_angle_alpha 88.8410(10)
_cell_angle_beta 85.9900(10)
_cell_angle_gamma 69.9560(10)
_cell_formula_units_Z 2
_cell_length_a 8.6772(2)
_cell_length_b 12.4885(3)
_cell_length_c 14.3777(3)
_cell_measurement_reflns_used 8362
_cell_measurement_temperature 173(2)
_cell_measurement_theta_max 66.86
_cell_measurement_theta_min 3.08
_cell_volume 1460.08(6)
_computing_cell_refinement 'Bruker SAINT'
_computing_data_collection 'Bruker APEX2'
_computing_data_reduction 'Bruker SAINT'
_computing_molecular_graphics 'Bruker SHELXTL'
_computing_publication_material 'Bruker SHELXTL'
_computing_structure_refinement 'SHELXL-2014/7 (Sheldrick, 2014)'
_computing_structure_solution 'SHELXS-97 (Sheldrick 2008)'
_diffrn_ambient_temperature 173(2)
_diffrn_measured_fraction_theta_full 0.986
_diffrn_measured_fraction_theta_max 0.986
_diffrn_measurement_device_type 'Bruker Apex II CCD'
_diffrn_measurement_method '\f and \w scans'
_diffrn_radiation_type CuK\a
_diffrn_radiation_wavelength 1.54178
_diffrn_reflns_av_R_equivalents 0.0412
_diffrn_reflns_av_unetI/netI 0.0358
_diffrn_reflns_Laue_measured_fraction_full 0.986
_diffrn_reflns_Laue_measured_fraction_max 0.986
_diffrn_reflns_limit_h_max 10
_diffrn_reflns_limit_h_min -10
_diffrn_reflns_limit_k_max 14
_diffrn_reflns_limit_k_min -14
_diffrn_reflns_limit_l_max 17
_diffrn_reflns_limit_l_min -17
_diffrn_reflns_number 18883
_diffrn_reflns_point_group_measured_fraction_full 0.986
_diffrn_reflns_point_group_measured_fraction_max 0.986
_diffrn_reflns_theta_full 66.853
_diffrn_reflns_theta_max 66.853
_diffrn_reflns_theta_min 3.081
_diffrn_source 'Incoatec I\mS'
_exptl_absorpt_coefficient_mu 1.206
_exptl_absorpt_correction_T_max 0.7528
_exptl_absorpt_correction_T_min 0.6835
_exptl_absorpt_correction_type multi-scan
_exptl_absorpt_process_details SADABS
_exptl_crystal_colour colorless
_exptl_crystal_density_diffrn 1.507
_exptl_crystal_description cut-prizm
_exptl_crystal_F_000 680
_exptl_crystal_recrystallization_method 'Re-crystallisation from solvent: CH2Cl2 Ether layering'
_exptl_crystal_size_max 0.180
_exptl_crystal_size_mid 0.160
_exptl_crystal_size_min 0.100
_refine_diff_density_max 0.470
_refine_diff_density_min -0.405
_refine_diff_density_rms 0.050
_refine_ls_extinction_method none
_refine_ls_goodness_of_fit_ref 1.038
_refine_ls_hydrogen_treatment refall
_refine_ls_matrix_type full
_refine_ls_number_parameters 562
_refine_ls_number_reflns 5112
_refine_ls_number_restraints 0
_refine_ls_restrained_S_all 1.038
_refine_ls_R_factor_all 0.0563
_refine_ls_R_factor_gt 0.0490
_refine_ls_shift/su_max 0.001
_refine_ls_shift/su_mean 0.000
_refine_ls_structure_factor_coef Fsqd
_refine_ls_weighting_details 'w=1/[\s^2^(Fo^2^)+(0.0525P)^2^+1.0720P] where P=(Fo^2^+2Fc^2^)/3'
_refine_ls_weighting_scheme calc
_refine_ls_wR_factor_gt 0.1203
_refine_ls_wR_factor_ref 0.1267
_reflns_Friedel_coverage 0.000
_reflns_number_gt 4415
_reflns_number_total 5112
_reflns_threshold_expression 'I > 2\s(I)'
_cod_data_source_file c7cc09405a2.cif
_cod_data_source_block cu_mplu58_0m
_cod_depositor_comments 'Adding full bibliography for 7121154--7121157.cif.'
_cod_database_code 7121155
_shelx_shelxl_version_number 2014/7
_shelx_space_group_comment
;
The symmetry employed for this shelxl refinement is uniquely defined
by the following loop, which should always be used as a source of
symmetry information in preference to the above space-group names.
They are only intended as comments.
;
_shelx_estimated_absorpt_t_min 0.812
_shelx_estimated_absorpt_t_max 0.889

loop_
_space_group_symop_operation_xyz
'x, y, z'
'-x, -y, -z'

loop_
_atom_site_label
_atom_site_type_symbol
_atom_site_fract_x
_atom_site_fract_y
_atom_site_fract_z
_atom_site_U_iso_or_equiv
_atom_site_adp_type
_atom_site_occupancy
_atom_site_site_symmetry_order
_atom_site_calc_flag
_atom_site_refinement_flags_occupancy
O1 O 1.1573(2) 0.96295(13) 0.57583(9) 0.0401(4) Uani 1 1 d .
O2 O 0.60225(17) 1.07540(13) 0.75798(9) 0.0355(3) Uani 1 1 d .
O3 O 0.7712(2) 1.08236(13) 1.07760(9) 0.0435(4) Uani 1 1 d .
N1 N 0.89106(18) 1.18978(12) 0.75658(10) 0.0238(3) Uani 1 1 d .
N2 N 0.7788(2) 1.09846(14) 0.92195(11) 0.0284(4) Uani 1 1 d .
N3 N 0.7106(2) 1.09822(14) 0.61460(11) 0.0295(4) Uani 1 1 d .
N4 N 1.19214(19) 0.98510(13) 0.72720(11) 0.0262(3) Uani 1 1 d .
C1 C 0.7723(2) 1.26333(16) 0.82601(13) 0.0283(4) Uani 1 1 d .
C2 C 0.7868(3) 1.21292(17) 0.92346(13) 0.0301(4) Uani 1 1 d .
C3 C 0.7700(2) 1.04178(17) 1.00013(12) 0.0282(4) Uani 1 1 d .
C4 C 0.7564(2) 0.92609(17) 0.99141(12) 0.0278(4) Uani 1 1 d .
C5 C 0.6529(2) 0.89490(18) 1.05642(13) 0.0304(4) Uani 1 1 d .
C6 C 0.6383(2) 0.78869(18) 1.05283(14) 0.0336(5) Uani 1 1 d .
C7 C 0.7282(3) 0.71104(18) 0.98422(15) 0.0354(5) Uani 1 1 d .
C8 C 0.8343(3) 0.74076(19) 0.92034(15) 0.0379(5) Uani 1 1 d .
C9 C 0.8475(2) 0.84791(18) 0.92357(14) 0.0328(4) Uani 1 1 d .
C10 C 0.7069(3) 0.5981(2) 0.97705(18) 0.0483(6) Uani 1 1 d .
C11 C 0.8510(3) 1.23129(17) 0.66188(13) 0.0289(4) Uani 1 1 d .
C12 C 0.6971(3) 1.21597(17) 0.62910(14) 0.0314(4) Uani 1 1 d .
C13 C 0.6552(2) 1.03859(17) 0.67838(13) 0.0275(4) Uani 1 1 d .
C14 C 0.6537(2) 0.92388(17) 0.64988(13) 0.0285(4) Uani 1 1 d .
C15 C 0.6322(3) 0.85144(19) 0.72031(15) 0.0365(5) Uani 1 1 d .
C16 C 0.6290(3) 0.7449(2) 0.69959(16) 0.0414(5) Uani 1 1 d .
C17 C 0.6425(3) 0.71029(18) 0.60790(16) 0.0379(5) Uani 1 1 d .
C18 C 0.6595(3) 0.78294(19) 0.53673(16) 0.0403(5) Uani 1 1 d .
C19 C 0.6660(3) 0.88875(19) 0.55740(14) 0.0352(5) Uani 1 1 d .
C20 C 0.6399(3) 0.5953(2) 0.58501(19) 0.0495(6) Uani 1 1 d .
C21 C 1.0568(2) 1.18553(16) 0.77504(13) 0.0271(4) Uani 1 1 d .
C22 C 1.1954(2) 1.10024(16) 0.71672(14) 0.0281(4) Uani 1 1 d .
C23 C 1.1721(2) 0.92550(16) 0.65627(12) 0.0267(4) Uani 1 1 d .
C24 C 1.1656(2) 0.80895(16) 0.67694(13) 0.0276(4) Uani 1 1 d .
C25 C 1.0956(3) 0.76095(18) 0.61275(14) 0.0337(5) Uani 1 1 d .
C26 C 1.0905(3) 0.65218(19) 0.62570(16) 0.0392(5) Uani 1 1 d .
C27 C 1.1572(3) 0.59027(18) 0.70319(15) 0.0388(5) Uani 1 1 d .
C28 C 1.2265(3) 0.63747(18) 0.76812(16) 0.0392(5) Uani 1 1 d .
C29 C 1.2299(3) 0.74660(17) 0.75551(14) 0.0332(4) Uani 1 1 d .
C30 C 1.1523(4) 0.4731(2) 0.71913(19) 0.0539(7) Uani 1 1 d .
F1 F 0.6191(3) 0.57446(17) 1.05114(14) 0.0662(8) Uani 0.854(6) 1 d P
F2 F 0.6218(6) 0.5928(3) 0.9048(2) 0.1088(15) Uani 0.854(6) 1 d P
F3 F 0.8439(3) 0.51210(16) 0.9712(3) 0.1006(13) Uani 0.854(6) 1 d P
F4 F 0.5837(7) 0.5438(3) 0.6520(4) 0.1001(16) Uani 0.758(8) 1 d P
F5 F 0.5657(7) 0.5932(2) 0.5063(4) 0.112(2) Uani 0.758(8) 1 d P
F6 F 0.7959(4) 0.5219(2) 0.5611(3) 0.0604(8) Uani 0.758(8) 1 d P
F7 F 1.0537(5) 0.4688(2) 0.7903(2) 0.1412(18) Uani 0.891(5) 1 d P
F8 F 1.1114(4) 0.42830(18) 0.64788(16) 0.0926(11) Uani 0.891(5) 1 d P
F9 F 1.2968(4) 0.39854(17) 0.7392(3) 0.1177(13) Uani 0.891(5) 1 d P
F1A F 0.5826(19) 0.6050(15) 0.9363(11) 0.055(4) Uiso 0.146(6) 1 d P
F2A F 0.737(2) 0.5400(13) 1.0421(11) 0.080(5) Uiso 0.146(6) 1 d P
F3A F 0.8088(19) 0.5395(13) 0.9024(11) 0.075(4) Uiso 0.146(6) 1 d P
F4A F 0.6417(12) 0.5356(10) 0.6636(7) 0.049(2) Uiso 0.242(8) 1 d P
F5A F 0.7420(14) 0.5403(9) 0.5311(7) 0.064(3) Uiso 0.242(8) 1 d P
F6A F 0.4870(8) 0.6072(6) 0.5593(5) 0.044(2) Uiso 0.242(8) 1 d P
F7A F 1.009(2) 0.4673(14) 0.7023(14) 0.067(5) Uiso 0.109(5) 1 d P
F8A F 1.1868(18) 0.4306(11) 0.7910(9) 0.037(4) Uiso 0.109(5) 1 d P
F9A F 1.267(2) 0.4007(13) 0.6665(12) 0.061(5) Uiso 0.109(5) 1 d P
H2N H 0.756(3) 1.0749(19) 0.8693(17) 0.01 Uiso 1 1 d .
H3N H 0.755(3) 1.066(2) 0.5634(17) 0.01 Uiso 1 1 d .
H4N H 1.197(3) 0.9581(19) 0.7814(17) 0.01 Uiso 1 1 d .
H1A H 0.782(2) 1.3382(18) 0.8287(14) 0.025(5) Uiso 1 1 d .
H1B H 0.659(3) 1.2774(17) 0.8072(14) 0.027(5) Uiso 1 1 d .
H2A H 0.887(3) 1.2102(18) 0.9498(15) 0.033(6) Uiso 1 1 d .
H2B H 0.695(3) 1.2615(19) 0.9662(16) 0.033(6) Uiso 1 1 d .
H5 H 0.589(3) 0.9485(19) 1.1044(16) 0.034(6) Uiso 1 1 d .
H6 H 0.566(3) 0.767(2) 1.0987(18) 0.045(7) Uiso 1 1 d .
H8 H 0.896(3) 0.688(2) 0.8751(18) 0.050(7) Uiso 1 1 d .
H9 H 0.922(3) 0.869(2) 0.8807(16) 0.039(6) Uiso 1 1 d .
H11A H 0.943(3) 1.1888(19) 0.6175(15) 0.030(5) Uiso 1 1 d .
H11B H 0.838(3) 1.313(2) 0.6568(15) 0.032(5) Uiso 1 1 d .
H12A H 0.675(3) 1.2546(19) 0.5689(16) 0.034(6) Uiso 1 1 d .
H12B H 0.603(3) 1.2480(18) 0.6739(15) 0.029(5) Uiso 1 1 d .
H15 H 0.623(3) 0.874(2) 0.7873(17) 0.041(6) Uiso 1 1 d .
H16 H 0.619(3) 0.692(2) 0.749(2) 0.058(8) Uiso 1 1 d .
H18 H 0.666(3) 0.761(2) 0.4731(19) 0.049(7) Uiso 1 1 d .
H19 H 0.676(3) 0.943(2) 0.5080(17) 0.040(6) Uiso 1 1 d .
H21A H 1.070(3) 1.261(2) 0.7669(15) 0.033(6) Uiso 1 1 d .
H21B H 1.073(3) 1.1642(17) 0.8416(15) 0.028(5) Uiso 1 1 d .
H22A H 1.300(3) 1.1023(18) 0.7383(15) 0.034(6) Uiso 1 1 d .
H22B H 1.188(3) 1.1175(18) 0.6496(16) 0.029(5) Uiso 1 1 d .
H25 H 1.050(3) 0.8021(19) 0.5599(16) 0.033(6) Uiso 1 1 d .
H26 H 1.041(3) 0.620(2) 0.5813(18) 0.044(7) Uiso 1 1 d .
H28 H 1.278(3) 0.594(2) 0.820(2) 0.056(8) Uiso 1 1 d .
H29 H 1.277(3) 0.7797(19) 0.8019(16) 0.034(6) Uiso 1 1 d .

loop_
_atom_site_aniso_label
_atom_site_aniso_U_11
_atom_site_aniso_U_22
_atom_site_aniso_U_33
_atom_site_aniso_U_23
_atom_site_aniso_U_13
_atom_site_aniso_U_12
O1 0.0628(10) 0.0416(8) 0.0208(7) 0.0027(6) -0.0022(6) -0.0244(7)
O2 0.0363(8) 0.0502(9) 0.0239(7) -0.0077(6) 0.0042(6) -0.0207(7)
O3 0.0700(11) 0.0470(9) 0.0201(7) -0.0003(6) -0.0069(7) -0.0279(8)
N1 0.0283(8) 0.0235(8) 0.0213(7) 0.0014(6) -0.0033(6) -0.0107(6)
N2 0.0348(9) 0.0333(9) 0.0193(8) -0.0021(6) -0.0018(6) -0.0146(7)
N3 0.0353(9) 0.0345(9) 0.0201(8) -0.0032(7) -0.0004(7) -0.0138(7)
N4 0.0334(9) 0.0265(8) 0.0190(8) 0.0022(6) -0.0013(6) -0.0106(7)
C1 0.0301(10) 0.0237(10) 0.0301(10) -0.0024(8) -0.0023(8) -0.0081(8)
C2 0.0327(10) 0.0348(11) 0.0238(9) -0.0039(8) -0.0005(8) -0.0130(9)
C3 0.0269(9) 0.0368(11) 0.0206(9) 0.0002(8) -0.0017(7) -0.0106(8)
C4 0.0264(9) 0.0347(10) 0.0216(9) 0.0024(7) -0.0055(7) -0.0092(8)
C5 0.0276(10) 0.0389(11) 0.0236(9) 0.0007(8) -0.0025(8) -0.0100(8)
C6 0.0297(10) 0.0416(12) 0.0319(10) 0.0071(9) -0.0047(8) -0.0152(9)
C7 0.0337(11) 0.0361(11) 0.0368(11) 0.0051(9) -0.0086(9) -0.0117(9)
C8 0.0378(11) 0.0371(12) 0.0337(11) -0.0042(9) 0.0000(9) -0.0066(9)
C9 0.0310(10) 0.0396(11) 0.0271(10) -0.0003(8) 0.0022(8) -0.0119(9)
C10 0.0571(15) 0.0421(13) 0.0480(14) 0.0062(11) -0.0090(12) -0.0191(12)
C11 0.0383(11) 0.0261(10) 0.0246(9) 0.0055(8) -0.0056(8) -0.0137(8)
C12 0.0362(11) 0.0301(10) 0.0265(10) 0.0030(8) -0.0080(9) -0.0084(8)
C13 0.0219(9) 0.0385(11) 0.0229(9) -0.0011(8) -0.0027(7) -0.0110(8)
C14 0.0230(9) 0.0369(11) 0.0266(9) 0.0008(8) -0.0022(7) -0.0115(8)
C15 0.0388(11) 0.0452(12) 0.0282(11) 0.0046(9) -0.0029(9) -0.0177(10)
C16 0.0426(12) 0.0421(12) 0.0424(12) 0.0117(10) -0.0046(10) -0.0184(10)
C17 0.0319(11) 0.0335(11) 0.0489(13) 0.0032(9) -0.0056(9) -0.0116(9)
C18 0.0494(13) 0.0407(12) 0.0345(12) -0.0034(9) -0.0021(10) -0.0202(10)
C19 0.0445(12) 0.0380(11) 0.0273(10) 0.0001(9) -0.0015(9) -0.0195(9)
C20 0.0509(14) 0.0347(12) 0.0634(16) 0.0048(11) -0.0101(13) -0.0143(11)
C21 0.0312(10) 0.0256(10) 0.0287(10) -0.0001(8) -0.0041(8) -0.0145(8)
C22 0.0301(10) 0.0304(10) 0.0275(10) 0.0016(8) -0.0013(8) -0.0153(8)
C23 0.0266(9) 0.0324(10) 0.0207(9) -0.0016(7) 0.0020(7) -0.0100(8)
C24 0.0274(9) 0.0300(10) 0.0248(9) -0.0040(7) 0.0047(7) -0.0099(8)
C25 0.0358(11) 0.0380(11) 0.0282(10) -0.0038(9) 0.0002(8) -0.0139(9)
C26 0.0413(12) 0.0406(12) 0.0398(12) -0.0120(10) 0.0052(10) -0.0203(10)
C27 0.0438(12) 0.0313(11) 0.0416(12) -0.0074(9) 0.0112(10) -0.0155(9)
C28 0.0494(13) 0.0316(11) 0.0352(11) 0.0019(9) 0.0001(10) -0.0126(10)
C29 0.0394(11) 0.0312(10) 0.0291(10) -0.0027(8) -0.0003(9) -0.0125(9)
C30 0.0753(19) 0.0364(13) 0.0530(15) -0.0081(11) 0.0092(13) -0.0252(13)
F1 0.0893(19) 0.0508(11) 0.0674(13) 0.0075(9) 0.0132(11) -0.0395(12)
F2 0.217(4) 0.103(2) 0.0636(19) 0.0297(17) -0.063(2) -0.120(3)
F3 0.0660(14) 0.0318(10) 0.196(4) -0.0094(14) 0.0160(17) -0.0102(9)
F4 0.109(3) 0.0478(16) 0.150(3) -0.0163(17) 0.064(3) -0.048(2)
F5 0.160(4) 0.0445(14) 0.158(4) 0.0207(18) -0.116(4) -0.0497(19)
F6 0.0614(16) 0.0377(12) 0.0765(18) -0.0134(11) 0.0004(14) -0.0099(11)
F7 0.236(4) 0.0604(14) 0.138(2) -0.0437(14) 0.134(3) -0.089(2)
F8 0.177(3) 0.0577(12) 0.0731(14) -0.0032(10) -0.0186(16) -0.0762(16)
F9 0.118(2) 0.0342(11) 0.199(4) 0.0169(15) -0.043(2) -0.0187(13)

loop_
_atom_type_symbol
_atom_type_description
_atom_type_scat_dispersion_real
_atom_type_scat_dispersion_imag
_atom_type_scat_source
C C 0.0181 0.0091 'International Tables Vol C Tables 4.2.6.8 and 6.1.1.4'
H H 0.0000 0.0000 'International Tables Vol C Tables 4.2.6.8 and 6.1.1.4'
N N 0.0311 0.0180 'International Tables Vol C Tables 4.2.6.8 and 6.1.1.4'
O O 0.0492 0.0322 'International Tables Vol C Tables 4.2.6.8 and 6.1.1.4'
F F 0.0727 0.0534 'International Tables Vol C Tables 4.2.6.8 and 6.1.1.4'

loop_
_geom_angle_atom_site_label_1
_geom_angle_atom_site_label_2
_geom_angle_atom_site_label_3
_geom_angle
C21 N1 C1 109.32(14)
C21 N1 C11 110.89(14)
C1 N1 C11 110.62(15)
C3 N2 C2 121.49(16)
C3 N2 H2N 119.9(15)
C2 N2 H2N 117.0(15)
C13 N3 C12 122.79(17)
C13 N3 H3N 118.6(16)
C12 N3 H3N 118.6(16)
C23 N4 C22 122.65(16)
C23 N4 H4N 120.0(15)
C22 N4 H4N 117.2(15)
N1 C1 C2 113.10(15)
N1 C1 H1A 111.8(12)
C2 C1 H1A 108.5(12)
N1 C1 H1B 109.3(12)
C2 C1 H1B 108.7(12)
H1A C1 H1B 105.0(17)
N2 C2 C1 110.29(16)
N2 C2 H2A 109.2(13)
C1 C2 H2A 112.2(13)
N2 C2 H2B 108.9(13)
C1 C2 H2B 109.8(13)
H2A C2 H2B 106.4(18)
O3 C3 N2 121.91(19)
O3 C3 C4 120.61(17)
N2 C3 C4 117.47(16)
C9 C4 C5 119.20(19)
C9 C4 C3 122.55(17)
C5 C4 C3 118.20(17)
C6 C5 C4 120.65(19)
C6 C5 H5 119.4(13)
C4 C5 H5 119.9(13)
C5 C6 C7 120.06(19)
C5 C6 H6 120.6(15)
C7 C6 H6 119.3(15)
C8 C7 C6 119.6(2)
C8 C7 C10 120.0(2)
C6 C7 C10 120.4(2)
C9 C8 C7 120.2(2)
C9 C8 H8 120.4(16)
C7 C8 H8 119.4(16)
C8 C9 C4 120.28(19)
C8 C9 H9 120.9(14)
C4 C9 H9 118.8(14)
F2A C10 F1A 118.3(11)
F2A C10 F3 63.5(9)
F1A C10 F3 124.9(8)
F2A C10 F2 129.8(8)
F1A C10 F2 23.8(7)
F3 C10 F2 107.9(3)
F2A C10 F1 44.1(9)
F1A C10 F1 82.6(7)
F3 C10 F1 104.7(2)
F2 C10 F1 103.7(3)
F2A C10 F3A 107.7(10)
F1A C10 F3A 91.3(9)
F3 C10 F3A 46.8(6)
F2 C10 F3A 68.3(7)
F1 C10 F3A 137.6(7)
F2A C10 C7 116.2(8)
F1A C10 C7 111.8(8)
F3 C10 C7 114.3(2)
F2 C10 C7 112.1(2)
F1 C10 C7 113.3(2)
F3A C10 C7 108.0(7)
N1 C11 C12 114.68(16)
N1 C11 H11A 108.7(13)
C12 C11 H11A 106.8(13)
N1 C11 H11B 110.5(13)
C12 C11 H11B 108.1(13)
H11A C11 H11B 107.7(18)
N3 C12 C11 114.60(16)
N3 C12 H12A 107.0(13)
C11 C12 H12A 107.5(13)
N3 C12 H12B 106.1(13)
C11 C12 H12B 111.5(13)
H12A C12 H12B 110.1(18)
O2 C13 N3 122.66(18)
O2 C13 C14 119.72(17)
N3 C13 C14 117.60(16)
C15 C14 C19 118.83(19)
C15 C14 C13 117.43(17)
C19 C14 C13 123.69(18)
C16 C15 C14 120.8(2)
C16 C15 H15 118.6(14)
C14 C15 H15 120.6(14)
C15 C16 C17 120.0(2)
C15 C16 H16 121.0(16)
C17 C16 H16 118.9(16)
C16 C17 C18 119.8(2)
C16 C17 C20 120.3(2)
C18 C17 C20 119.8(2)
C19 C18 C17 120.2(2)
C19 C18 H18 118.9(16)
C17 C18 H18 120.9(16)
C18 C19 C14 120.3(2)
C18 C19 H19 122.2(14)
C14 C19 H19 117.5(14)
F5A C20 F4 118.8(5)
F5A C20 F4A 109.2(7)
F4 C20 F4A 22.5(4)
F5A C20 F5 73.4(5)
F4 C20 F5 110.1(3)
F4A C20 F5 129.3(5)
F5A C20 F6A 111.5(6)
F4 C20 F6A 77.2(4)
F4A C20 F6A 99.7(5)
F5 C20 F6A 41.7(3)
F5A C20 F6 27.6(5)
F4 C20 F6 104.8(3)
F4A C20 F6 88.3(5)
F5 C20 F6 100.5(3)
F6A C20 F6 134.8(4)
F5A C20 C17 117.3(5)
F4 C20 C17 115.9(3)
F4A C20 C17 109.5(5)
F5 C20 C17 113.3(2)
F6A C20 C17 108.2(3)
F6 C20 C17 110.8(2)
N1 C21 C22 115.33(16)
N1 C21 H21A 111.7(13)
C22 C21 H21A 107.6(13)
N1 C21 H21B 107.1(12)
C22 C21 H21B 107.7(12)
H21A C21 H21B 107.1(17)
N4 C22 C21 111.97(15)
N4 C22 H22A 108.8(13)
C21 C22 H22A 107.4(13)
N4 C22 H22B 106.0(12)
C21 C22 H22B 111.7(12)
H22A C22 H22B 110.9(18)
O1 C23 N4 122.74(18)
O1 C23 C24 119.86(17)
N4 C23 C24 117.40(16)
C25 C24 C29 119.34(19)
C25 C24 C23 117.50(17)
C29 C24 C23 123.14(18)
C26 C25 C24 120.6(2)
C26 C25 H25 118.6(14)
C24 C25 H25 120.7(14)
C25 C26 C27 119.5(2)
C25 C26 H26 120.1(15)
C27 C26 H26 120.3(15)
C26 C27 C28 120.4(2)
C26 C27 C30 120.6(2)
C28 C27 C30 119.0(2)
C29 C28 C27 120.0(2)
C29 C28 H28 118.8(17)
C27 C28 H28 121.1(16)
C28 C29 C24 120.1(2)
C28 C29 H29 119.5(13)
C24 C29 H29 120.4(13)
F8A C30 F9A 98.9(10)
F8A C30 F7 52.1(7)
F9A C30 F7 136.8(7)
F8A C30 F8 126.8(6)
F9A C30 F8 60.8(8)
F7 C30 F8 107.8(3)
F8A C30 F7A 107.5(10)
F9A C30 F7A 109.6(12)
F7 C30 F7A 62.4(8)
F8 C30 F7A 50.9(9)
F8A C30 F9 53.5(7)
F9A C30 F9 49.2(8)
F7 C30 F9 104.2(3)
F8 C30 F9 104.3(3)
F7A C30 F9 135.4(8)
F8A C30 C27 118.6(6)
F9A C30 C27 110.0(7)
F7 C30 C27 112.2(2)
F8 C30 C27 114.7(2)
F7A C30 C27 111.5(7)
F9 C30 C27 112.8(2)
F2A F1 C10 57.3(9)
F2A F1 F1A 96.8(10)
C10 F1 F1A 45.8(6)
F1A F2 C10 69(2)
F1A F2 F3A 124(2)
C10 F2 F3A 57.6(6)
F3A F3 C10 70.9(8)
F3A F3 F2A 120.7(11)
C10 F3 F2A 53.1(7)
F4A F4 C20 82.6(15)
F4A F4 F6A 135.4(16)
C20 F4 F6A 52.9(3)
F6A F5 C20 69.9(5)
F6A F5 F5A 113.8(6)
C20 F5 F5A 47.9(4)
F5A F6 C20 57.9(10)
F8A F7 C30 57.4(7)
F8A F7 F7A 109.4(10)
C30 F7 F7A 59.3(7)
F7A F8 C30 64.9(9)
F7A F8 F9A 121.5(12)
C30 F8 F9A 59.3(7)
F9A F9 F8A 114.6(11)
F9A F9 C30 64.0(9)
F8A F9 C30 55.8(6)
F2 F1A C10 88(2)
F2 F1A F1 132(2)
C10 F1A F1 51.5(6)
F1 F2A C10 78.6(11)
F1 F2A F3 136.2(15)
C10 F2A F3 63.5(8)
F3 F3A C10 62.3(8)
F3 F3A F2 108.8(11)
C10 F3A F2 54.1(5)
F4 F4A C20 74.9(15)
F6 F5A C20 94.5(12)
F6 F5A F5 151.3(14)
C20 F5A F5 58.7(5)
F5 F6A C20 68.3(4)
F5 F6A F4 108.7(6)
C20 F6A F4 49.9(3)
F8 F7A C30 64.2(9)
F8 F7A F7 116.0(13)
C30 F7A F7 58.4(7)
F7 F8A F9 138.3(12)
F7 F8A C30 70.5(7)
F9 F8A C30 70.7(8)
F9 F9A C30 66.9(9)
F9 F9A F8 118.9(13)
C30 F9A F8 59.8(7)

loop_
_geom_bond_atom_site_label_1
_geom_bond_atom_site_label_2
_geom_bond_distance
O1 C23 1.237(2)
O2 C13 1.239(2)
O3 C3 1.235(2)
N1 C21 1.464(2)
N1 C1 1.465(2)
N1 C11 1.469(2)
N2 C3 1.328(2)
N2 C2 1.455(3)
N2 H2N 0.88(2)
N3 C13 1.335(3)
N3 C12 1.453(3)
N3 H3N 0.85(2)
N4 C23 1.330(2)
N4 C22 1.453(2)
N4 H4N 0.84(2)
C1 C2 1.520(3)
C1 H1A 0.97(2)
C1 H1B 1.00(2)
C2 H2A 0.97(2)
C2 H2B 1.00(2)
C3 C4 1.498(3)
C4 C9 1.390(3)
C4 C5 1.393(3)
C5 C6 1.377(3)
C5 H5 0.97(2)
C6 C7 1.391(3)
C6 H6 0.98(3)
C7 C8 1.390(3)
C7 C10 1.490(3)
C8 C9 1.384(3)
C8 H8 0.93(3)
C9 H9 0.96(2)
C10 F2A 1.161(15)
C10 F1A 1.240(18)
C10 F3 1.299(3)
C10 F2 1.331(4)
C10 F1 1.353(3)
C10 F3A 1.387(14)
C11 C12 1.519(3)
C11 H11A 0.99(2)
C11 H11B 0.99(2)
C12 H12A 0.98(2)
C12 H12B 0.98(2)
C13 C14 1.503(3)
C14 C15 1.390(3)
C14 C19 1.394(3)
C15 C16 1.380(3)
C15 H15 1.00(2)
C16 C17 1.380(3)
C16 H16 0.98(3)
C17 C18 1.388(3)
C17 C20 1.488(3)
C18 C19 1.381(3)
C18 H18 0.95(3)
C19 H19 0.99(2)
C20 F5A 1.168(10)
C20 F4 1.304(4)
C20 F4A 1.340(11)
C20 F5 1.345(4)
C20 F6A 1.360(7)
C20 F6 1.374(4)
C21 C22 1.517(3)
C21 H21A 0.98(2)
C21 H21B 0.99(2)
C22 H22A 0.99(2)
C22 H22B 0.99(2)
C23 C24 1.499(3)
C24 C25 1.390(3)
C24 C29 1.396(3)
C25 C26 1.382(3)
C25 H25 0.94(2)
C26 C27 1.387(3)
C26 H26 0.96(3)
C27 C28 1.387(3)
C27 C30 1.490(3)
C28 C29 1.381(3)
C28 H28 0.96(3)
C29 H29 0.97(2)
C30 F8A 1.162(12)
C30 F9A 1.297(16)
C30 F7 1.300(3)
C30 F8 1.304(3)
C30 F7A 1.312(17)
C30 F9 1.327(4)
F1 F2A 0.961(18)
F1 F1A 1.714(17)
F2 F1A 0.538(15)
F2 F3A 1.526(15)
F3 F3A 1.070(15)
F3 F2A 1.300(17)
F4 F4A 0.517(10)
F4 F6A 1.662(8)
F5 F6A 0.964(6)
F5 F5A 1.510(11)
F6 F5A 0.638(9)
F7 F8A 1.088(13)
F7 F7A 1.353(18)
F8 F7A 1.123(19)
F8 F9A 1.317(18)
F9 F9A 1.093(17)
F9 F8A 1.130(14)

loop_
_geom_hbond_atom_site_label_D
_geom_hbond_atom_site_label_H
_geom_hbond_atom_site_label_A
_geom_hbond_distance_DH
_geom_hbond_distance_HA
_geom_hbond_distance_DA
_geom_hbond_angle_DHA
_geom_hbond_site_symmetry_A
N2 H2N O2 0.88(2) 2.15(2) 2.971(2) 155(2) .
N3 H3N O1 0.85(2) 2.09(3) 2.905(2) 163(2) 2_776
N4 H4N O3 0.84(2) 2.09(2) 2.921(2) 168(2) 2_777
C12 H12A F5 0.98(2) 2.58(2) 3.373(3) 137.9(17) 2_676
C12 H12A F6A 0.98(2) 2.63(2) 3.566(7) 159.2(18) 2_676
C21 H21A F7 0.98(2) 2.58(2) 3.539(3) 163.6(17) 1_565
C21 H21A F7A 0.98(2) 2.62(3) 3.544(16) 157.1(18) 1_565
C22 H22A O2 0.99(2) 2.56(2) 3.528(2) 165.5(17) 1_655

loop_
_geom_torsion_atom_site_label_1
_geom_torsion_atom_site_label_2
_geom_torsion_atom_site_label_3
_geom_torsion_atom_site_label_4
_geom_torsion
C21 N1 C1 C2 -68.7(2)
C11 N1 C1 C2 168.90(16)
C3 N2 C2 C1 -172.23(17)
N1 C1 C2 N2 -53.2(2)
C2 N2 C3 O3 -1.4(3)
C2 N2 C3 C4 177.92(16)
O3 C3 C4 C9 -139.0(2)
N2 C3 C4 C9 41.7(3)
O3 C3 C4 C5 38.4(3)
N2 C3 C4 C5 -140.90(18)
C9 C4 C5 C6 -1.2(3)
C3 C4 C5 C6 -178.68(17)
C4 C5 C6 C7 0.4(3)
C5 C6 C7 C8 0.9(3)
C5 C6 C7 C10 -177.02(19)
C6 C7 C8 C9 -1.6(3)
C10 C7 C8 C9 176.4(2)
C7 C8 C9 C4 0.8(3)
C5 C4 C9 C8 0.5(3)
C3 C4 C9 C8 177.93(18)
C8 C7 C10 F2A 122.2(11)
C6 C7 C10 F2A -59.8(11)
C8 C7 C10 F1A -97.8(8)
C6 C7 C10 F1A 80.2(8)
C8 C7 C10 F3 51.2(4)
C6 C7 C10 F3 -130.9(3)
C8 C7 C10 F2 -72.1(4)
C6 C7 C10 F2 105.9(3)
C8 C7 C10 F1 171.0(2)
C6 C7 C10 F1 -11.1(3)
C8 C7 C10 F3A 1.2(8)
C6 C7 C10 F3A 179.1(8)
C21 N1 C11 C12 168.05(16)
C1 N1 C11 C12 -70.5(2)
C13 N3 C12 C11 97.4(2)
N1 C11 C12 N3 -67.9(2)
C12 N3 C13 O2 -7.0(3)
C12 N3 C13 C14 171.18(16)
O2 C13 C14 C15 -16.0(3)
N3 C13 C14 C15 165.78(18)
O2 C13 C14 C19 161.37(19)
N3 C13 C14 C19 -16.9(3)
C19 C14 C15 C16 2.3(3)
C13 C14 C15 C16 179.81(19)
C14 C15 C16 C17 -1.9(3)
C15 C16 C17 C18 0.1(3)
C15 C16 C17 C20 179.7(2)
C16 C17 C18 C19 1.2(3)
C20 C17 C18 C19 -178.5(2)
C17 C18 C19 C14 -0.7(3)
C15 C14 C19 C18 -1.1(3)
C13 C14 C19 C18 -178.38(19)
C16 C17 C20 F5A -131.9(7)
C18 C17 C20 F5A 47.7(7)
C16 C17 C20 F4 16.7(4)
C18 C17 C20 F4 -163.7(4)
C16 C17 C20 F4A -6.8(5)
C18 C17 C20 F4A 172.9(5)
C16 C17 C20 F5 145.4(4)
C18 C17 C20 F5 -35.0(4)
C16 C17 C20 F6A 101.0(4)
C18 C17 C20 F6A -79.4(4)
C16 C17 C20 F6 -102.5(3)
C18 C17 C20 F6 77.1(3)
C1 N1 C21 C22 172.19(15)
C11 N1 C21 C22 -65.6(2)
C23 N4 C22 C21 118.32(19)
N1 C21 C22 N4 -57.2(2)
C22 N4 C23 O1 1.1(3)
C22 N4 C23 C24 -178.11(16)
O1 C23 C24 C25 -18.8(3)
N4 C23 C24 C25 160.51(17)
O1 C23 C24 C29 159.56(19)
N4 C23 C24 C29 -21.2(3)
C29 C24 C25 C26 -0.6(3)
C23 C24 C25 C26 177.78(18)
C24 C25 C26 C27 -0.5(3)
C25 C26 C27 C28 0.9(3)
C25 C26 C27 C30 179.6(2)
C26 C27 C28 C29 -0.3(3)
C30 C27 C28 C29 -179.0(2)
C27 C28 C29 C24 -0.8(3)
C25 C24 C29 C28 1.2(3)
C23 C24 C29 C28 -177.06(18)
C26 C27 C30 F8A -168.7(9)
C28 C27 C30 F8A 9.9(9)
C26 C27 C30 F9A 78.7(9)
C28 C27 C30 F9A -102.7(9)
C26 C27 C30 F7 -110.9(3)
C28 C27 C30 F7 67.7(4)
C26 C27 C30 F8 12.5(4)
C28 C27 C30 F8 -168.9(3)
C26 C27 C30 F7A -43.1(10)
C28 C27 C30 F7A 135.5(10)
C26 C27 C30 F9 131.7(3)
C28 C27 C30 F9 -49.7(4)
F1A C10 F1 F2A 145.2(13)
F3 C10 F1 F2A 20.9(11)
F2 C10 F1 F2A 134.0(11)
F3A C10 F1 F2A 61.3(15)
C7 C10 F1 F2A -104.2(11)
F2A C10 F1 F1A -145.2(13)
F3 C10 F1 F1A -124.3(8)
F2 C10 F1 F1A -11.2(9)
F3A C10 F1 F1A -83.9(13)
C7 C10 F1 F1A 110.6(8)
F2A C10 F2 F1A 69(3)
F3 C10 F2 F1A 139(2)
F1 C10 F2 F1A 28(2)
F3A C10 F2 F1A 165(2)
C7 C10 F2 F1A -94(2)
F2A C10 F2 F3A -95.4(13)
F1A C10 F2 F3A -165(2)
F3 C10 F2 F3A -25.4(7)
F1 C10 F2 F3A -136.1(7)
C7 C10 F2 F3A 101.3(7)
F2A C10 F3 F3A 159.2(13)
F1A C10 F3 F3A 51.9(13)
F2 C10 F3 F3A 33.1(9)
F1 C10 F3 F3A 143.1(9)
C7 C10 F3 F3A -92.4(9)
F1A C10 F3 F2A -107.4(12)
F2 C10 F3 F2A -126.1(9)
F1 C10 F3 F2A -16.1(9)
F3A C10 F3 F2A -159.2(13)
C7 C10 F3 F2A 108.4(9)
F5A C20 F4 F4A 69.8(17)
F5 C20 F4 F4A 151.4(15)
F6A C20 F4 F4A 177.4(16)
F6 C20 F4 F4A 44.0(16)
C17 C20 F4 F4A -78.4(16)
F5A C20 F4 F6A -107.7(7)
F4A C20 F4 F6A -177.4(16)
F5 C20 F4 F6A -26.0(3)
F6 C20 F4 F6A -133.4(4)
C17 C20 F4 F6A 104.2(4)
F5A C20 F5 F6A 155.3(7)
F4 C20 F5 F6A 40.0(5)
F4A C20 F5 F6A 53.7(8)
F6 C20 F5 F6A 150.2(5)
C17 C20 F5 F6A -91.6(5)
F4 C20 F5 F5A -115.3(6)
F4A C20 F5 F5A -101.5(8)
F6A C20 F5 F5A -155.3(7)
F6 C20 F5 F5A -5.1(6)
C17 C20 F5 F5A 113.1(5)
F4 C20 F6 F5A 124.8(12)
F4A C20 F6 F5A 140.3(12)
F5 C20 F6 F5A 10.6(11)
F6A C20 F6 F5A 38.4(12)
C17 C20 F6 F5A -109.5(11)
F9A C30 F7 F8A 57.1(15)
F8 C30 F7 F8A 123.2(8)
F7A C30 F7 F8A 146.9(11)
F9 C30 F7 F8A 12.8(8)
C27 C30 F7 F8A -109.6(8)
F8A C30 F7 F7A -146.9(11)
F9A C30 F7 F7A -89.7(15)
F8 C30 F7 F7A -23.7(9)
F9 C30 F7 F7A -134.1(9)
C27 C30 F7 F7A 103.5(9)
F8A C30 F8 F7A 82.9(13)
F9A C30 F8 F7A 161.5(13)
F7 C30 F8 F7A 27.3(9)
F9 C30 F8 F7A 137.7(10)
C27 C30 F8 F7A -98.4(9)
F8A C30 F8 F9A -78.7(12)
F7 C30 F8 F9A -134.2(9)
F7A C30 F8 F9A -161.5(13)
F9 C30 F8 F9A -23.8(8)
C27 C30 F8 F9A 100.0(8)
F8A C30 F9 F9A 153.2(12)
F7 C30 F9 F9A 140.7(10)
F8 C30 F9 F9A 27.8(10)
F7A C30 F9 F9A 75.8(16)
C27 C30 F9 F9A -97.3(10)
F9A C30 F9 F8A -153.2(12)
F7 C30 F9 F8A -12.5(8)
F8 C30 F9 F8A -125.4(8)
F7A C30 F9 F8A -77.4(15)
C27 C30 F9 F8A 109.5(8)
F3A F2 F1A C10 16(2)
C10 F2 F1A F1 -29(2)
F3A F2 F1A F1 -14(4)
F2A C10 F1A F2 -125(2)
F3 C10 F1A F2 -49(3)
F1 C10 F1A F2 -152(2)
F3A C10 F1A F2 -14(2)
C7 C10 F1A F2 96(2)
F2A C10 F1A F1 26.9(10)
F3 C10 F1A F1 102.8(6)
F2 C10 F1A F1 152(2)
F3A C10 F1A F1 137.8(7)
C7 C10 F1A F1 -112.2(4)
F2A F1 F1A F2 10(4)
C10 F1 F1A F2 39(3)
F2A F1 F1A C10 -28.9(11)
F1A F1 F2A C10 24.4(9)
C10 F1 F2A F3 -29.9(14)
F1A F1 F2A F3 -5(2)
F1A C10 F2A F1 -40.1(14)
F3 C10 F2A F1 -157.3(11)
F2 C10 F2A F1 -65.5(13)
F3A C10 F2A F1 -141.6(9)
C7 C10 F2A F1 97.2(9)
F1A C10 F2A F3 117.2(10)
F2 C10 F2A F3 91.9(10)
F1 C10 F2A F3 157.3(11)
F3A C10 F2A F3 15.7(9)
C7 C10 F2A F3 -105.5(5)
F3A F3 F2A F1 10(3)
C10 F3 F2A F1 33.1(16)
F3A F3 F2A C10 -22.9(13)
F2A F3 F3A C10 19.2(11)
C10 F3 F3A F2 -28.6(7)
F2A F3 F3A F2 -9.4(16)
F2A C10 F3A F3 -19.5(12)
F1A C10 F3A F3 -139.8(10)
F2 C10 F3A F3 -146.0(9)
F1 C10 F3A F3 -59.3(12)
C7 C10 F3A F3 106.7(6)
F2A C10 F3A F2 126.5(9)
F1A C10 F3A F2 6.2(9)
F3 C10 F3A F2 146.0(9)
F1 C10 F3A F2 86.7(9)
C7 C10 F3A F2 -107.3(4)
F1A F2 F3A F3 14(3)
C10 F2 F3A F3 31.5(8)
F1A F2 F3A C10 -17(3)
F6A F4 F4A C20 2.9(19)
F5A C20 F4A F4 -119.5(15)
F5 C20 F4A F4 -35.5(18)
F6A C20 F4A F4 -2.5(16)
F6 C20 F4A F4 -137.7(15)
C17 C20 F4A F4 110.8(15)
C20 F6 F5A F5 -20(2)
F4 C20 F5A F6 -64.9(12)
F4A C20 F5A F6 -42.6(12)
F5 C20 F5A F6 -169.2(12)
F6A C20 F5A F6 -151.7(9)
C17 C20 F5A F6 82.8(11)
F4 C20 F5A F5 104.2(4)
F4A C20 F5A F5 126.6(5)
F6A C20 F5A F5 17.4(5)
F6 C20 F5A F5 169.2(12)
C17 C20 F5A F5 -108.1(4)
F6A F5 F5A F6 -2(3)
C20 F5 F5A F6 23(2)
F6A F5 F5A C20 -25.4(7)
F5A F5 F6A C20 19.8(5)
C20 F5 F6A F4 -30.0(3)
F5A F5 F6A F4 -10.2(8)
F5A C20 F6A F5 -25.5(7)
F4 C20 F6A F5 -141.7(5)
F4A C20 F6A F5 -140.7(6)
F6 C20 F6A F5 -43.5(7)
C17 C20 F6A F5 104.9(4)
F5A C20 F6A F4 116.2(6)
F4A C20 F6A F4 1.0(6)
F5 C20 F6A F4 141.7(5)
F6 C20 F6A F4 98.2(4)
C17 C20 F6A F4 -113.4(3)
F4A F4 F6A F5 34(3)
C20 F4 F6A F5 37.4(5)
F4A F4 F6A C20 -4(2)
F9A F8 F7A C30 18.6(12)
C30 F8 F7A F7 -27.9(9)
F9A F8 F7A F7 -9.2(19)
F8A C30 F7A F8 -123.5(9)
F9A C30 F7A F8 -17.1(12)
F7 C30 F7A F8 -150.4(10)
F9 C30 F7A F8 -68.2(13)
C27 C30 F7A F8 104.9(6)
F8A C30 F7A F7 26.9(9)
F9A C30 F7A F7 133.4(9)
F8 C30 F7A F7 150.4(10)
F9 C30 F7A F7 82.2(11)
C27 C30 F7A F7 -104.6(5)
F8A F7 F7A F8 0.4(17)
C30 F7 F7A F8 29.6(10)
F8A F7 F7A C30 -29.2(10)
C30 F7 F8A F9 -22.2(13)
F7A F7 F8A F9 8(2)
F7A F7 F8A C30 29.9(10)
F9A F9 F8A F7 -4(2)
C30 F9 F8A F7 22.2(13)
F9A F9 F8A C30 -26.4(12)
F9A C30 F8A F7 -144.4(9)
F8 C30 F8A F7 -84.3(9)
F7A C30 F8A F7 -30.5(11)
F9 C30 F8A F7 -164.6(9)
C27 C30 F8A F7 97.0(6)
F9A C30 F8A F9 20.2(9)
F7 C30 F8A F9 164.6(9)
F8 C30 F8A F9 80.2(8)
F7A C30 F8A F9 134.0(9)
C27 C30 F8A F9 -98.4(6)
F8A F9 F9A C30 24.2(10)
F8A F9 F9A F8 -6.6(18)
C30 F9 F9A F8 -30.7(9)
F8A C30 F9A F9 -21.5(10)
F7 C30 F9A F9 -63.6(14)
F8 C30 F9A F9 -148.8(10)
F7A C30 F9A F9 -133.7(10)
C27 C30 F9A F9 103.4(7)
F8A C30 F9A F8 127.3(7)
F7 C30 F9A F8 85.2(11)
F7A C30 F9A F8 15.1(10)
F9 C30 F9A F8 148.8(10)
C27 C30 F9A F8 -107.8(5)
F7A F8 F9A F9 13(2)
C30 F8 F9A F9 32.9(11)
F7A F8 F9A C30 -19.7(13)
